data_7064436
loop_
_publ_author_name
'Varmuzova, Vera'
'Cisarova, Ivana'
'\<St\<epni\<cka, Petr'

_publ_section_title
;
 Synthesis, coordination and catalytic application of hybrid
 phosphinoferrocene ligands bearing imidazole N-donor groups
;
_journal_name_full 'New Journal of Chemistry'
_journal_paper_doi 10.1039/D6NJ01330A
_journal_year 2026
_chemical_formula_moiety 'C54 H50 Fe2 N4 O2 P2 Pd, 2Cl, 4(C H Cl3), 2(C H4 O),'
_chemical_formula_sum 'C60 H62 Cl14 Fe2 N4 O4 P2 Pd'
_chemical_formula_weight 1679.47
_space_group_crystal_system triclinic
_space_group_IT_number 2
_space_group_name_Hall '-P 1'
_space_group_name_H-M_alt 'P -1'
_atom_sites_solution_hydrogens mixed
_atom_sites_solution_primary 'intrinsic phasing'
_atom_sites_solution_secondary difmap
_audit_creation_method SHELXL-2019/3
_audit_update_record
;
2026-05-28 deposited with the CCDC.	2026-06-05 downloaded from the CCDC.
;
_cell_angle_alpha 72.889(5)
_cell_angle_beta 67.248(5)
_cell_angle_gamma 89.009(5)
_cell_formula_units_Z 1
_cell_length_a 11.0062(18)
_cell_length_b 12.603(2)
_cell_length_c 13.957(2)
_cell_measurement_reflns_used 9953
_cell_measurement_temperature 100(2)
_cell_measurement_theta_max 28.38
_cell_measurement_theta_min 2.46
_cell_volume 1696.1(5)
_computing_cell_refinement 'SAINT V8.41 (Bruker AXS LLC)'
_computing_data_collection 'Bruker Instrument Service v8.5.5.6.Release'
_computing_data_reduction 'SAINT V8.41 (Bruker AXS LLC)'
_computing_molecular_graphics 'PLATON (Spek, 2017)'
_computing_publication_material 'PLATON (Spek, 2017)'
_computing_structure_refinement 'SHELXL-2019 (Sheldrick, 2019)'
_computing_structure_solution 'SHELXT 2018 (Sheldrick, 2018)'
_diffrn_ambient_temperature 100(2)
_diffrn_detector_area_resol_mean 7.391
_diffrn_detector_type 'Bruker PHOTON III'
_diffrn_measured_fraction_theta_full 0.999
_diffrn_measured_fraction_theta_max 0.986
_diffrn_measurement_device 'KAPPA diffractometer'
_diffrn_measurement_device_type 'Bruker D8 VENTURE'
_diffrn_measurement_method '\w and \f scans'
_diffrn_radiation_type MoK\a
_diffrn_radiation_wavelength 0.71073
_diffrn_reflns_av_R_equivalents 0.0436
_diffrn_reflns_av_unetI/netI 0.0284
_diffrn_reflns_Laue_measured_fraction_full 0.999
_diffrn_reflns_Laue_measured_fraction_max 0.986
_diffrn_reflns_limit_h_max 14
_diffrn_reflns_limit_h_min -14
_diffrn_reflns_limit_k_max 16
_diffrn_reflns_limit_k_min -16
_diffrn_reflns_limit_l_max 17
_diffrn_reflns_limit_l_min -18
_diffrn_reflns_number 47424
_diffrn_reflns_point_group_measured_fraction_full 0.999
_diffrn_reflns_point_group_measured_fraction_max 0.986
_diffrn_reflns_theta_full 25.242
_diffrn_reflns_theta_max 28.477
_diffrn_reflns_theta_min 2.019
_diffrn_source 'microfocus sealed tube'
_diffrn_source_type 'INCOATEC I\mS Diamond II'
_exptl_absorpt_coefficient_mu 1.332
_exptl_absorpt_correction_T_max 0.78
_exptl_absorpt_correction_T_min 0.69
_exptl_absorpt_correction_type multi-scan
_exptl_absorpt_process_details
;
Krause, L., Herbst-Irmer, R., Sheldrick, G. M., Stalke, D. (2015).
J. Appl. Cryst. 48, 3-10.
;
_exptl_crystal_colour orange
_exptl_crystal_density_diffrn 1.644
_exptl_crystal_description prism
_exptl_crystal_F_000 848
_exptl_crystal_size_max 0.31
_exptl_crystal_size_mid 0.22
_exptl_crystal_size_min 0.20
_refine_diff_density_max 0.954
_refine_diff_density_min -1.242
_refine_diff_density_rms 0.095
_refine_ls_extinction_method none
_refine_ls_goodness_of_fit_ref 1.136
_refine_ls_hydrogen_treatment constr
_refine_ls_matrix_type full
_refine_ls_number_parameters 456
_refine_ls_number_reflns 8467
_refine_ls_number_restraints 23
_refine_ls_restrained_S_all 1.142
_refine_ls_R_factor_all 0.0426
_refine_ls_R_factor_gt 0.0411
_refine_ls_shift/su_max 0.001
_refine_ls_shift/su_mean 0.000
_refine_ls_structure_factor_coef Fsqd
_refine_ls_weighting_details 'w=1/[\s^2^(Fo^2^)+(0.0254P)^2^+4.1591P] where P=(Fo^2^+2Fc^2^)/3'
_refine_ls_weighting_scheme calc
_refine_ls_wR_factor_gt 0.1015
_refine_ls_wR_factor_ref 0.1024
_reflns_Friedel_coverage 0.000
_reflns_number_gt 8087
_reflns_number_total 8467
_reflns_threshold_expression 'I > 2\s(I)'
_cod_data_source_file d6nj01330a2.cif
_cod_data_source_block vv438
_cod_original_cell_volume 1696.0(5)
_cod_database_code 7064436
_shelx_shelxl_version_number 2019/3
_shelx_space_group_comment
;
The symmetry employed for this shelxl refinement is uniquely defined
by the following loop, which should always be used as a source of
symmetry information in preference to the above space-group names.
They are only intended as comments.
;
_shelx_estimated_absorpt_t_min 0.683
_shelx_estimated_absorpt_t_max 0.777

loop_
_space_group_symop_operation_xyz
'x, y, z'
'-x, -y, -z'

loop_
_atom_site_label
_atom_site_type_symbol
_atom_site_fract_x
_atom_site_fract_y
_atom_site_fract_z
_atom_site_U_iso_or_equiv
_atom_site_adp_type
_atom_site_occupancy
_atom_site_site_symmetry_order
_atom_site_calc_flag
_atom_site_refinement_flags_posn
_atom_site_refinement_flags_adp
_atom_site_refinement_flags_occupancy
_atom_site_disorder_assembly
_atom_site_disorder_group
Pd1 Pd 0.500000 0.500000 0.500000 0.01457(7) Uani 1 2 d S . P . .
Cl1 Cl 0.40682(8) 0.74568(6) 0.80409(6) 0.03165(15) Uani 1 1 d . . . . .
Fe1 Fe 0.15372(4) 0.69955(3) 0.58879(3) 0.02148(9) Uani 1 1 d . . . . .
P1 P 0.29412(6) 0.48440(5) 0.48590(5) 0.01645(12) Uani 1 1 d . . . . .
N1 N 0.5456(2) 0.65738(17) 0.39229(17) 0.0183(4) Uani 1 1 d . . . . .
N2 N 0.5904(2) 0.83880(19) 0.31915(19) 0.0240(5) Uani 1 1 d . . . . .
C1 C 0.3228(3) 0.8052(2) 0.5266(2) 0.0228(5) Uani 1 1 d . . . . .
C2 C 0.2732(3) 0.8148(2) 0.4447(3) 0.0269(6) Uani 1 1 d . . . . .
H2 H 0.319140 0.801210 0.376911 0.032 Uiso 1 1 calc R U . . .
C3 C 0.1438(3) 0.8479(2) 0.4812(3) 0.0385(8) Uani 1 1 d . . . . .
H3 H 0.088083 0.861064 0.442224 0.046 Uiso 1 1 calc R U . . .
C4 C 0.1126(3) 0.8578(3) 0.5865(4) 0.0422(9) Uani 1 1 d . . . . .
H4 H 0.031458 0.878091 0.630768 0.051 Uiso 1 1 calc R U . . .
C5 C 0.2235(3) 0.8320(3) 0.6149(3) 0.0337(7) Uani 1 1 d . . . . .
H5 H 0.229746 0.832735 0.680742 0.040 Uiso 1 1 calc R U . . .
C6 C 0.1725(2) 0.5435(2) 0.5783(2) 0.0194(5) Uani 1 1 d . . . . .
C7 C 0.0421(3) 0.5726(2) 0.5868(2) 0.0237(5) Uani 1 1 d . . . . .
H7 H 0.005486 0.574932 0.534817 0.028 Uiso 1 1 calc R U . . .
C8 C -0.0217(3) 0.5971(2) 0.6865(3) 0.0288(6) Uani 1 1 d . . . . .
H8 H -0.108324 0.619394 0.712425 0.035 Uiso 1 1 calc R U . . .
C9 C 0.0657(3) 0.5828(2) 0.7409(2) 0.0290(6) Uani 1 1 d . . . . .
H9 H 0.047600 0.593781 0.809391 0.035 Uiso 1 1 calc R U . . .
C10 C 0.1847(3) 0.5492(2) 0.6756(2) 0.0225(5) Uani 1 1 d . . . . .
H10 H 0.259672 0.533185 0.693176 0.027 Uiso 1 1 calc R U . . .
C11 C 0.2175(2) 0.3402(2) 0.5339(2) 0.0191(5) Uani 1 1 d . . . . .
C12 C 0.2410(3) 0.2730(2) 0.4663(2) 0.0232(5) Uani 1 1 d . . . . .
H12 H 0.291510 0.303645 0.389844 0.028 Uiso 1 1 calc R U . . .
C13 C 0.1898(3) 0.1606(2) 0.5116(3) 0.0282(6) Uani 1 1 d . . . . .
H13 H 0.206241 0.114600 0.465873 0.034 Uiso 1 1 calc R U . . .
C14 C 0.1157(3) 0.1160(2) 0.6222(3) 0.0300(6) Uani 1 1 d . . . . .
H14 H 0.082995 0.039060 0.652583 0.036 Uiso 1 1 calc R U . . .
C15 C 0.0887(3) 0.1827(2) 0.6892(3) 0.0298(6) Uani 1 1 d . . . . .
H15 H 0.035836 0.152163 0.765197 0.036 Uiso 1 1 calc R U . . .
C16 C 0.1391(3) 0.2946(2) 0.6451(2) 0.0242(5) Uani 1 1 d . . . . .
H16 H 0.119903 0.340469 0.691166 0.029 Uiso 1 1 calc R U . . .
C17 C 0.3027(3) 0.5450(2) 0.3483(2) 0.0213(5) Uani 1 1 d . . . . .
C18 C 0.3918(3) 0.5066(3) 0.2664(2) 0.0259(5) Uani 1 1 d . . . . .
H18 H 0.446834 0.451753 0.283559 0.031 Uiso 1 1 calc R U . . .
C19 C 0.4003(3) 0.5485(3) 0.1594(2) 0.0331(6) Uani 1 1 d . . . . .
H19 H 0.459253 0.520641 0.104167 0.040 Uiso 1 1 calc R U . . .
C20 C 0.3227(3) 0.6307(3) 0.1337(3) 0.0342(7) Uani 1 1 d . . . . .
H20 H 0.328476 0.659225 0.060867 0.041 Uiso 1 1 calc R U . . .
C21 C 0.2369(3) 0.6713(3) 0.2141(3) 0.0314(6) Uani 1 1 d . . . . .
H21 H 0.185431 0.728882 0.195731 0.038 Uiso 1 1 calc R U . . .
C22 C 0.2254(3) 0.6284(2) 0.3214(2) 0.0254(5) Uani 1 1 d . . . . .
H22 H 0.165042 0.655768 0.376381 0.030 Uiso 1 1 calc R U . . .
C23 C 0.4585(3) 0.7726(2) 0.5209(2) 0.0205(5) Uani 1 1 d . . . . .
H23A H 0.507097 0.837130 0.523864 0.025 Uiso 0.678(6) 1 d R U P A 1
H23B H 0.444972 0.699988 0.579644 0.025 Uiso 0.322(6) 1 d R U P A 2
O1A O 0.4604(3) 0.6781(2) 0.6035(2) 0.0207(7) Uani 0.678(6) 1 d . . P A 1
H1OA H 0.444239 0.695337 0.661960 0.031 Uiso 0.678(6) 1 d R U P A 1
O1B O 0.5157(6) 0.8538(5) 0.5464(5) 0.0244(16) Uani 0.322(6) 1 d . . P A 2
H1OB H 0.495916 0.827435 0.615751 0.037 Uiso 0.322(6) 1 d R U P A 2
C24 C 0.5342(2) 0.7543(2) 0.4132(2) 0.0200(5) Uani 1 1 d . . . . .
C25 C 0.6123(3) 0.6814(2) 0.2802(2) 0.0228(5) Uani 1 1 d . . . . .
H25 H 0.634719 0.628271 0.241624 0.027 Uiso 1 1 calc R U . . .
C26 C 0.6401(3) 0.7939(2) 0.2349(2) 0.0270(6) Uani 1 1 d . . . . .
H26 H 0.685246 0.833938 0.159391 0.032 Uiso 1 1 calc R U . . .
C27 C 0.5945(3) 0.9584(2) 0.3073(3) 0.0309(6) Uani 1 1 d . . . . .
H27A H 0.504067 0.977682 0.339117 0.046 Uiso 1 1 calc R U . . .
H27B H 0.635929 1.001698 0.229610 0.046 Uiso 1 1 calc R U . . .
H27C H 0.646258 0.975636 0.345405 0.046 Uiso 1 1 calc R U . . .
Cl1C Cl 0.01119(10) 0.69938(8) 1.07150(7) 0.0478(2) Uani 1 1 d . . . . .
C1S C 0.107(10) 0.806(5) 0.959(5) 0.036(2) Uani 0.52(4) 1 d D . P B 1
H1S H 0.184636 0.788506 0.904075 0.054 Uiso 0.52(4) 1 d R U P B 1
Cl2C Cl 0.1542(7) 0.9138(7) 0.9981(6) 0.0411(11) Uani 0.52(4) 1 d D . P B 1
Cl3C Cl 0.0055(6) 0.8627(5) 0.8826(5) 0.0399(15) Uani 0.52(4) 1 d . . P B 1
C1R C 0.109(10) 0.817(5) 0.957(6) 0.036(2) Uani 0.48(4) 1 d . . P B 2
H1R H 0.183246 0.786209 0.908354 0.043 Uiso 0.48(4) 1 calc R U P B 2
Cl2D Cl 0.186(2) 0.9075(7) 1.0021(7) 0.058(2) Uani 0.48(4) 1 d . . P B 2
Cl3D Cl 0.030(2) 0.887(2) 0.8810(6) 0.085(3) Uani 0.48(4) 1 d . . P B 2
C2S C 0.6300(3) 0.87679(19) 0.8607(3) 0.0444(8) Uani 1 1 d D . . . .
H2S H 0.559151 0.856948 0.845525 0.053 Uiso 1 1 d R U . C .
Cl1A Cl 0.61083(15) 0.80787(12) 0.99219(9) 0.0552(4) Uani 0.815(3) 1 d . . P C 1
Cl2A Cl 0.6355(3) 1.02229(13) 0.84114(16) 0.1021(9) Uani 0.815(3) 1 d D . P C 1
Cl3A Cl 0.76831(15) 0.8454(3) 0.76470(15) 0.1080(10) Uani 0.815(3) 1 d . . P C 1
Cl1B Cl 0.7017(13) 0.7644(8) 0.9211(13) 0.139(5) Uani 0.185(3) 1 d D U P C 2
Cl2B Cl 0.5417(9) 0.9288(9) 0.9688(7) 0.099(3) Uani 0.185(3) 1 d D U P C 2
Cl3B Cl 0.7654(7) 0.9618(7) 0.7486(5) 0.085(3) Uani 0.185(3) 1 d D U P C 2
O1S O 0.2783(3) 0.4972(2) 0.8762(2) 0.0444(6) Uani 1 1 d . . . . .
H1M H 0.309247 0.559188 0.859702 0.067 Uiso 1 1 d R U . . .
C3S C 0.2164(5) 0.4556(4) 0.9902(3) 0.0565(11) Uani 1 1 d . . . . .
H3S1 H 0.283227 0.451086 1.021146 0.085 Uiso 1 1 calc R U . . .
H3S2 H 0.170653 0.380995 1.011886 0.085 Uiso 1 1 calc R U . . .
H3S3 H 0.152060 0.505573 1.017425 0.085 Uiso 1 1 calc R U . . .

loop_
_atom_site_aniso_label
_atom_site_aniso_U_11
_atom_site_aniso_U_22
_atom_site_aniso_U_33
_atom_site_aniso_U_23
_atom_site_aniso_U_13
_atom_site_aniso_U_12
Pd1 0.01491(12) 0.01478(12) 0.01425(12) -0.00320(9) -0.00702(9) 0.00112(8)
Cl1 0.0338(4) 0.0348(4) 0.0293(3) -0.0125(3) -0.0140(3) 0.0050(3)
Fe1 0.01909(18) 0.01884(18) 0.0296(2) -0.01159(15) -0.00998(15) 0.00335(13)
P1 0.0163(3) 0.0163(3) 0.0183(3) -0.0051(2) -0.0087(2) 0.0015(2)
N1 0.0185(10) 0.0181(9) 0.0180(10) -0.0022(8) -0.0095(8) 0.0009(8)
N2 0.0266(11) 0.0176(10) 0.0244(11) 0.0001(8) -0.0114(9) 0.0015(8)
C1 0.0217(12) 0.0152(11) 0.0337(14) -0.0090(10) -0.0124(11) 0.0014(9)
C2 0.0265(13) 0.0179(12) 0.0359(15) -0.0019(11) -0.0168(12) 0.0013(10)
C3 0.0313(15) 0.0192(13) 0.070(2) -0.0070(14) -0.0311(16) 0.0056(11)
C4 0.0242(14) 0.0268(15) 0.082(3) -0.0303(17) -0.0176(16) 0.0082(12)
C5 0.0265(14) 0.0299(15) 0.0503(19) -0.0259(14) -0.0114(13) 0.0023(11)
C6 0.0184(11) 0.0174(11) 0.0221(12) -0.0059(9) -0.0081(9) 0.0002(9)
C7 0.0187(12) 0.0206(12) 0.0348(14) -0.0119(11) -0.0114(11) 0.0026(9)
C8 0.0198(12) 0.0281(14) 0.0359(15) -0.0136(12) -0.0059(11) 0.0016(10)
C9 0.0276(14) 0.0301(14) 0.0270(14) -0.0126(11) -0.0058(11) 0.0025(11)
C10 0.0234(12) 0.0223(12) 0.0219(12) -0.0068(10) -0.0090(10) 0.0013(10)
C11 0.0169(11) 0.0164(11) 0.0257(12) -0.0066(9) -0.0103(10) 0.0023(8)
C12 0.0216(12) 0.0239(12) 0.0288(13) -0.0109(10) -0.0130(11) 0.0043(10)
C13 0.0309(14) 0.0235(13) 0.0424(16) -0.0181(12) -0.0216(13) 0.0082(11)
C14 0.0311(14) 0.0171(12) 0.0443(17) -0.0077(11) -0.0189(13) 0.0016(10)
C15 0.0309(14) 0.0209(13) 0.0317(15) -0.0043(11) -0.0091(12) -0.0012(11)
C16 0.0263(13) 0.0192(12) 0.0264(13) -0.0073(10) -0.0095(11) 0.0014(10)
C17 0.0210(12) 0.0228(12) 0.0216(12) -0.0049(10) -0.0115(10) -0.0009(9)
C18 0.0236(13) 0.0335(14) 0.0235(13) -0.0081(11) -0.0130(11) 0.0039(11)
C19 0.0322(15) 0.0460(18) 0.0233(14) -0.0118(13) -0.0127(12) 0.0057(13)
C20 0.0373(16) 0.0433(17) 0.0240(14) -0.0033(12) -0.0193(13) 0.0013(13)
C21 0.0395(16) 0.0293(14) 0.0309(15) -0.0039(12) -0.0237(13) 0.0053(12)
C22 0.0290(13) 0.0237(12) 0.0275(13) -0.0059(10) -0.0168(11) 0.0026(10)
C23 0.0228(12) 0.0171(11) 0.0261(13) -0.0077(10) -0.0137(10) 0.0033(9)
O1A 0.0221(14) 0.0226(14) 0.0181(13) -0.0056(10) -0.0096(11) 0.0047(10)
O1B 0.022(3) 0.023(3) 0.031(3) -0.011(2) -0.012(2) -0.003(2)
C24 0.0192(11) 0.0186(11) 0.0230(12) -0.0021(9) -0.0123(10) 0.0020(9)
C25 0.0240(12) 0.0252(13) 0.0177(12) -0.0035(10) -0.0089(10) 0.0019(10)
C26 0.0286(14) 0.0257(13) 0.0211(12) -0.0007(10) -0.0089(11) 0.0016(11)
C27 0.0350(15) 0.0173(12) 0.0346(15) -0.0005(11) -0.0133(13) 0.0009(11)
Cl1C 0.0547(5) 0.0522(5) 0.0323(4) -0.0020(4) -0.0209(4) -0.0041(4)
C1S 0.040(3) 0.036(8) 0.025(2) -0.005(5) -0.009(2) 0.014(7)
Cl2C 0.045(2) 0.044(2) 0.0318(13) -0.0165(15) -0.0085(11) -0.0046(13)
Cl3C 0.0496(18) 0.047(2) 0.0263(14) -0.0090(8) -0.0209(11) 0.0147(17)
C1R 0.040(3) 0.036(8) 0.025(2) -0.005(5) -0.009(2) 0.014(7)
Cl2D 0.083(6) 0.0367(15) 0.0289(14) -0.0014(11) -0.004(3) 0.000(3)
Cl3D 0.087(5) 0.116(6) 0.0440(19) -0.010(3) -0.031(2) 0.067(5)
C2S 0.0404(18) 0.064(2) 0.0289(16) -0.0109(16) -0.0161(14) -0.0063(17)
Cl1A 0.0679(8) 0.0581(7) 0.0290(5) 0.0011(5) -0.0186(5) -0.0004(6)
Cl2A 0.195(2) 0.0475(8) 0.0796(12) 0.0097(7) -0.0910(15) -0.0274(11)
Cl3A 0.0385(7) 0.238(3) 0.0613(10) -0.0840(15) -0.0058(7) 0.0042(11)
Cl1B 0.128(8) 0.134(8) 0.154(9) -0.011(6) -0.080(7) 0.011(6)
Cl2B 0.096(5) 0.108(5) 0.097(5) -0.047(4) -0.030(3) 0.003(3)
Cl3B 0.092(5) 0.093(5) 0.052(4) -0.015(4) -0.014(3) 0.005(4)
O1S 0.0550(16) 0.0421(14) 0.0360(13) -0.0158(11) -0.0151(12) -0.0002(11)
C3S 0.068(3) 0.052(2) 0.040(2) -0.0148(18) -0.0097(19) -0.017(2)

loop_
_atom_type_symbol
_atom_type_description
_atom_type_scat_dispersion_real
_atom_type_scat_dispersion_imag
_atom_type_scat_source
C C 0.0033 0.0016 'International Tables Vol C Tables 4.2.6.8 and 6.1.1.4'
H H 0.0000 0.0000 'International Tables Vol C Tables 4.2.6.8 and 6.1.1.4'
Cl Cl 0.1484 0.1585 'International Tables Vol C Tables 4.2.6.8 and 6.1.1.4'
Fe Fe 0.3463 0.8444 'International Tables Vol C Tables 4.2.6.8 and 6.1.1.4'
N N 0.0061 0.0033 'International Tables Vol C Tables 4.2.6.8 and 6.1.1.4'
O O 0.0106 0.0060 'International Tables Vol C Tables 4.2.6.8 and 6.1.1.4'
P P 0.1023 0.0942 'International Tables Vol C Tables 4.2.6.8 and 6.1.1.4'
Pd Pd -0.9988 1.0072 'International Tables Vol C Tables 4.2.6.8 and 6.1.1.4'

loop_
_geom_angle_atom_site_label_1
_geom_angle_atom_site_label_2
_geom_angle_atom_site_label_3
_geom_angle
_geom_angle_site_symmetry_1
_geom_angle_site_symmetry_3
_geom_angle_publ_flag
N1 Pd1 N1 180.0 . 2_666 ?
N1 Pd1 P1 90.71(6) . . ?
N1 Pd1 P1 89.29(6) 2_666 . ?
N1 Pd1 P1 89.29(6) . 2_666 ?
N1 Pd1 P1 90.71(6) 2_666 2_666 ?
P1 Pd1 P1 180.0 . 2_666 ?
C6 Fe1 C10 41.63(10) . . ?
C6 Fe1 C4 170.04(13) . . ?
C10 Fe1 C4 146.35(15) . . ?
C6 Fe1 C5 148.57(12) . . ?
C10 Fe1 C5 113.96(13) . . ?
C4 Fe1 C5 41.13(13) . . ?
C6 Fe1 C1 117.50(10) . . ?
C10 Fe1 C1 107.98(11) . . ?
C4 Fe1 C1 68.72(12) . . ?
C5 Fe1 C1 40.87(12) . . ?
C6 Fe1 C2 110.78(11) . . ?
C10 Fe1 C2 132.09(11) . . ?
C4 Fe1 C2 68.24(14) . . ?
C5 Fe1 C2 68.62(13) . . ?
C1 Fe1 C2 40.74(11) . . ?
C6 Fe1 C7 41.62(10) . . ?
C10 Fe1 C7 69.21(11) . . ?
C4 Fe1 C7 129.50(12) . . ?
C5 Fe1 C7 166.71(12) . . ?
C1 Fe1 C7 152.06(11) . . ?
C2 Fe1 C7 119.70(12) . . ?
C6 Fe1 C3 132.39(13) . . ?
C10 Fe1 C3 171.59(14) . . ?
C4 Fe1 C3 40.57(16) . . ?
C5 Fe1 C3 68.75(14) . . ?
C1 Fe1 C3 68.46(11) . . ?
C2 Fe1 C3 40.40(12) . . ?
C7 Fe1 C3 110.10(12) . . ?
C6 Fe1 C9 69.23(11) . . ?
C10 Fe1 C9 40.57(11) . . ?
C4 Fe1 C9 113.80(15) . . ?
C5 Fe1 C9 105.20(14) . . ?
C1 Fe1 C9 128.60(12) . . ?
C2 Fe1 C9 168.74(12) . . ?
C7 Fe1 C9 68.29(12) . . ?
C3 Fe1 C9 147.59(14) . . ?
C6 Fe1 C8 69.10(11) . . ?
C10 Fe1 C8 68.31(11) . . ?
C4 Fe1 C8 106.65(13) . . ?
C5 Fe1 C8 127.40(13) . . ?
C1 Fe1 C8 166.37(12) . . ?
C2 Fe1 C8 150.91(12) . . ?
C7 Fe1 C8 40.38(11) . . ?
C3 Fe1 C8 116.97(13) . . ?
C9 Fe1 C8 40.26(12) . . ?
C6 P1 C17 110.60(12) . . ?
C6 P1 C11 101.24(12) . . ?
C17 P1 C11 106.43(12) . . ?
C6 P1 Pd1 110.20(8) . . ?
C17 P1 Pd1 113.78(9) . . ?
C11 P1 Pd1 113.84(8) . . ?
C24 N1 C25 107.1(2) . . ?
C24 N1 Pd1 128.53(18) . . ?
C25 N1 Pd1 123.88(18) . . ?
C24 N2 C26 108.1(2) . . ?
C24 N2 C27 126.3(3) . . ?
C26 N2 C27 125.5(2) . . ?
C5 C1 C2 108.0(3) . . ?
C5 C1 C23 125.8(3) . . ?
C2 C1 C23 126.2(3) . . ?
C5 C1 Fe1 69.41(16) . . ?
C2 C1 Fe1 69.97(15) . . ?
C23 C1 Fe1 126.42(18) . . ?
C3 C2 C1 108.5(3) . . ?
C3 C2 Fe1 70.21(18) . . ?
C1 C2 Fe1 69.29(16) . . ?
C3 C2 H2 125.8 . . ?
C1 C2 H2 125.8 . . ?
Fe1 C2 H2 126.3 . . ?
C2 C3 C4 107.6(3) . . ?
C2 C3 Fe1 69.40(16) . . ?
C4 C3 Fe1 68.8(2) . . ?
C2 C3 H3 126.2 . . ?
C4 C3 H3 126.2 . . ?
Fe1 C3 H3 127.2 . . ?
C3 C4 C5 108.5(3) . . ?
C3 C4 Fe1 70.66(17) . . ?
C5 C4 Fe1 69.48(17) . . ?
C3 C4 H4 125.8 . . ?
C5 C4 H4 125.8 . . ?
Fe1 C4 H4 125.7 . . ?
C1 C5 C4 107.4(3) . . ?
C1 C5 Fe1 69.72(16) . . ?
C4 C5 Fe1 69.39(17) . . ?
C1 C5 H5 126.3 . . ?
C4 C5 H5 126.3 . . ?
Fe1 C5 H5 126.2 . . ?
C10 C6 C7 107.0(2) . . ?
C10 C6 P1 120.69(19) . . ?
C7 C6 P1 131.4(2) . . ?
C10 C6 Fe1 69.72(15) . . ?
C7 C6 Fe1 70.34(14) . . ?
P1 C6 Fe1 133.44(14) . . ?
C8 C7 C6 107.9(2) . . ?
C8 C7 Fe1 70.52(16) . . ?
C6 C7 Fe1 68.04(14) . . ?
C8 C7 H7 126.0 . . ?
C6 C7 H7 126.0 . . ?
Fe1 C7 H7 127.0 . . ?
C9 C8 C7 108.5(2) . . ?
C9 C8 Fe1 69.54(17) . . ?
C7 C8 Fe1 69.11(16) . . ?
C9 C8 H8 125.8 . . ?
C7 C8 H8 125.8 . . ?
Fe1 C8 H8 127.2 . . ?
C10 C9 C8 108.4(3) . . ?
C10 C9 Fe1 68.70(16) . . ?
C8 C9 Fe1 70.20(17) . . ?
C10 C9 H9 125.8 . . ?
C8 C9 H9 125.8 . . ?
Fe1 C9 H9 126.8 . . ?
C9 C10 C6 108.3(2) . . ?
C9 C10 Fe1 70.72(17) . . ?
C6 C10 Fe1 68.65(15) . . ?
C9 C10 H10 125.9 . . ?
C6 C10 H10 125.9 . . ?
Fe1 C10 H10 126.3 . . ?
C16 C11 C12 119.2(2) . . ?
C16 C11 P1 117.4(2) . . ?
C12 C11 P1 123.3(2) . . ?
C11 C12 C13 119.6(3) . . ?
C11 C12 H12 120.2 . . ?
C13 C12 H12 120.2 . . ?
C14 C13 C12 120.5(3) . . ?
C14 C13 H13 119.8 . . ?
C12 C13 H13 119.8 . . ?
C13 C14 C15 120.3(3) . . ?
C13 C14 H14 119.9 . . ?
C15 C14 H14 119.9 . . ?
C14 C15 C16 119.8(3) . . ?
C14 C15 H15 120.1 . . ?
C16 C15 H15 120.1 . . ?
C15 C16 C11 120.6(3) . . ?
C15 C16 H16 119.7 . . ?
C11 C16 H16 119.7 . . ?
C18 C17 C22 119.4(3) . . ?
C18 C17 P1 117.8(2) . . ?
C22 C17 P1 122.9(2) . . ?
C17 C18 C19 120.2(3) . . ?
C17 C18 H18 119.9 . . ?
C19 C18 H18 119.9 . . ?
C20 C19 C18 120.0(3) . . ?
C20 C19 H19 120.0 . . ?
C18 C19 H19 120.0 . . ?
C21 C20 C19 120.0(3) . . ?
C21 C20 H20 120.0 . . ?
C19 C20 H20 120.0 . . ?
C20 C21 C22 120.5(3) . . ?
C20 C21 H21 119.7 . . ?
C22 C21 H21 119.7 . . ?
C21 C22 C17 119.9(3) . . ?
C21 C22 H22 120.1 . . ?
C17 C22 H22 120.1 . . ?
O1A C23 C24 108.1(2) . . ?
O1B C23 C24 117.2(3) . . ?
O1A C23 C1 116.6(2) . . ?
O1B C23 C1 107.2(3) . . ?
C24 C23 C1 109.0(2) . . ?
O1A C23 H23A 107.5 . . ?
C24 C23 H23A 107.7 . . ?
C1 C23 H23A 107.7 . . ?
O1B C23 H23B 107.5 . . ?
C24 C23 H23B 107.8 . . ?
C1 C23 H23B 107.8 . . ?
C23 O1A H1OA 109.3 . . ?
C23 O1B H1OB 105.3 . . ?
N1 C24 N2 109.7(2) . . ?
N1 C24 C23 127.1(2) . . ?
N2 C24 C23 122.9(2) . . ?
C26 C25 N1 108.3(2) . . ?
C26 C25 H25 125.9 . . ?
N1 C25 H25 125.9 . . ?
C25 C26 N2 106.8(2) . . ?
C25 C26 H26 126.6 . . ?
N2 C26 H26 126.6 . . ?
N2 C27 H27A 109.5 . . ?
N2 C27 H27B 109.5 . . ?
H27A C27 H27B 109.5 . . ?
N2 C27 H27C 109.5 . . ?
H27A C27 H27C 109.5 . . ?
H27B C27 H27C 109.5 . . ?
Cl1C C1S Cl2C 110(3) . . ?
Cl1C C1S Cl3C 108(4) . . ?
Cl2C C1S Cl3C 108(4) . . ?
Cl1C C1S H1S 118.1 . . ?
Cl2C C1S H1S 109.3 . . ?
Cl3C C1S H1S 103.0 . . ?
Cl3D C1R Cl1C 115(5) . . ?
Cl3D C1R Cl2D 113(4) . . ?
Cl1C C1R Cl2D 110(3) . . ?
Cl3D C1R H1R 106.0 . . ?
Cl1C C1R H1R 106.0 . . ?
Cl2D C1R H1R 106.0 . . ?
Cl1A C2S Cl3A 112.6(2) . . ?
Cl2B C2S Cl3B 118.6(5) . . ?
Cl2B C2S Cl1B 103.3(7) . . ?
Cl3B C2S Cl1B 104.1(6) . . ?
Cl1A C2S Cl2A 108.99(17) . . ?
Cl3A C2S Cl2A 111.1(2) . . ?
Cl1A C2S H2S 112.3 . . ?
Cl3A C2S H2S 104.4 . . ?
Cl2B C2S H2S 99.0 . . ?
Cl3B C2S H2S 116.0 . . ?
Cl1B C2S H2S 115.6 . . ?
Cl2A C2S H2S 107.2 . . ?
C2S Cl2B Cl2B 150.7(9) . 2_677 ?
C3S O1S H1M 108.4 . . ?
O1S C3S H3S1 109.5 . . ?
O1S C3S H3S2 109.5 . . ?
H3S1 C3S H3S2 109.5 . . ?
O1S C3S H3S3 109.5 . . ?
H3S1 C3S H3S3 109.5 . . ?
H3S2 C3S H3S3 109.5 . . ?

loop_
_geom_bond_atom_site_label_1
_geom_bond_atom_site_label_2
_geom_bond_distance
_geom_bond_site_symmetry_2
_geom_bond_publ_flag
Pd1 N1 2.035(2) . ?
Pd1 N1 2.035(2) 2_666 ?
Pd1 P1 2.3653(7) . ?
Pd1 P1 2.3654(7) 2_666 ?
Fe1 C6 2.016(3) . ?
Fe1 C10 2.030(3) . ?
Fe1 C4 2.031(3) . ?
Fe1 C5 2.032(3) . ?
Fe1 C1 2.036(3) . ?
Fe1 C2 2.045(3) . ?
Fe1 C7 2.047(3) . ?
Fe1 C3 2.056(3) . ?
Fe1 C9 2.057(3) . ?
Fe1 C8 2.066(3) . ?
P1 C6 1.790(3) . ?
P1 C17 1.811(3) . ?
P1 C11 1.834(3) . ?
N1 C24 1.331(3) . ?
N1 C25 1.385(3) . ?
N2 C24 1.346(3) . ?
N2 C26 1.373(4) . ?
N2 C27 1.467(4) . ?
C1 C5 1.421(4) . ?
C1 C2 1.421(4) . ?
C1 C23 1.520(4) . ?
C2 C3 1.416(4) . ?
C2 H2 0.9500 . ?
C3 C4 1.417(6) . ?
C3 H3 0.9500 . ?
C4 C5 1.427(5) . ?
C4 H4 0.9500 . ?
C5 H5 0.9500 . ?
C6 C10 1.438(4) . ?
C6 C7 1.444(3) . ?
C7 C8 1.419(4) . ?
C7 H7 0.9500 . ?
C8 C9 1.419(4) . ?
C8 H8 0.9500 . ?
C9 C10 1.417(4) . ?
C9 H9 0.9500 . ?
C10 H10 0.9500 . ?
C11 C16 1.392(4) . ?
C11 C12 1.395(4) . ?
C12 C13 1.396(4) . ?
C12 H12 0.9500 . ?
C13 C14 1.376(5) . ?
C13 H13 0.9500 . ?
C14 C15 1.381(4) . ?
C14 H14 0.9500 . ?
C15 C16 1.387(4) . ?
C15 H15 0.9500 . ?
C16 H16 0.9500 . ?
C17 C18 1.394(4) . ?
C17 C22 1.398(4) . ?
C18 C19 1.396(4) . ?
C18 H18 0.9500 . ?
C19 C20 1.385(5) . ?
C19 H19 0.9500 . ?
C20 C21 1.383(5) . ?
C20 H20 0.9500 . ?
C21 C22 1.389(4) . ?
C21 H21 0.9500 . ?
C22 H22 0.9500 . ?
C23 O1A 1.399(4) . ?
C23 O1B 1.407(6) . ?
C23 C24 1.495(4) . ?
C23 H23A 0.9999 . ?
C23 H23B 1.0001 . ?
O1A H1OA 0.8573 . ?
O1B H1OB 0.8629 . ?
C25 C26 1.357(4) . ?
C25 H25 0.9500 . ?
C26 H26 0.9500 . ?
C27 H27A 0.9800 . ?
C27 H27B 0.9800 . ?
C27 H27C 0.9800 . ?
Cl1C C1S 1.71(7) . ?
Cl1C C1R 1.80(7) . ?
C1S Cl2C 1.760(2) . ?
C1S Cl3C 1.82(9) . ?
C1S H1S 0.9789 . ?
C1R Cl3D 1.67(10) . ?
C1R Cl2D 1.81(3) . ?
C1R H1R 1.0000 . ?
C2S Cl1A 1.714(3) . ?
C2S Cl3A 1.726(4) . ?
C2S Cl2B 1.755(2) . ?
C2S Cl3B 1.756(2) . ?
C2S Cl1B 1.765(2) . ?
C2S Cl2A 1.7714(19) . ?
C2S H2S 0.9383 . ?
Cl2B Cl2B 2.251(13) 2_677 ?
O1S C3S 1.398(5) . ?
O1S H1M 0.7893 . ?
C3S H3S1 0.9800 . ?
C3S H3S2 0.9800 . ?
C3S H3S3 0.9800 . ?
